data_4510028
loop_
_publ_author_name
'Zhang, Ying'
'Shen, Jian-Qiang'
'Zheng, Li-Hua'
'Zhang, Zhi-Ming'
'Li, Yu-Xin'
'Wang, En-Bo'

_publ_section_title
;
 Four Polyoxonibate-Based Inorganic--Organic Hybrids Assembly from
 Bicapped Heteropolyoxonibate with Effective Antitumor Activity
;
_journal_issue 1
_journal_name_full 'Crystal Growth &amp; Design'
_journal_page_first 110
_journal_paper_doi 10.1021/cg401227g
_journal_volume 14
_journal_year 2014
_chemical_formula_sum 'C12 H86 Cu3 K2 N12 Na4 Nb12 O61 Si V2'
_chemical_formula_weight 2980.60
_chemical_name_systematic
; 
 ? 
;
_space_group_IT_number 12
_symmetry_cell_setting monoclinic
_symmetry_space_group_name_Hall '-C 2y'
_symmetry_space_group_name_H-M 'C 1 2/m 1'
_atom_sites_solution_hydrogens geom
_atom_sites_solution_primary direct
_atom_sites_solution_secondary difmap
_audit_creation_method SHELXL-97
_cell_angle_alpha 90.00
_cell_angle_beta 93.87(3)
_cell_angle_gamma 90.00
_cell_formula_units_Z 4
_cell_length_a 28.942(6)
_cell_length_b 27.294(6)
_cell_length_c 13.568(3)
_cell_measurement_temperature 293(2)
_cell_measurement_theta_max 25.00
_cell_measurement_theta_min 3.01
_cell_volume 10694(4)
_computing_structure_refinement 'SHELXL-97 (Sheldrick, 1997)'
_computing_structure_solution 'SHELXS-97 (Sheldrick, 1990)'
_diffrn_ambient_temperature 293(2)
_diffrn_detector_area_resol_mean 0.01
_diffrn_measured_fraction_theta_full 0.996
_diffrn_measured_fraction_theta_max 0.996
_diffrn_measurement_device_type 'Rigaku R-AXIS RAPID IP'
_diffrn_measurement_method Oscillation
_diffrn_radiation_monochromator graphite
_diffrn_radiation_source 'fine-focus sealed tube'
_diffrn_radiation_type MoK\a
_diffrn_radiation_wavelength 0.71073
_diffrn_reflns_av_R_equivalents 0.1295
_diffrn_reflns_av_sigmaI/netI 0.1104
_diffrn_reflns_limit_h_max 33
_diffrn_reflns_limit_h_min -34
_diffrn_reflns_limit_k_max 32
_diffrn_reflns_limit_k_min -32
_diffrn_reflns_limit_l_max 16
_diffrn_reflns_limit_l_min -14
_diffrn_reflns_number 40394
_diffrn_reflns_theta_full 25.00
_diffrn_reflns_theta_max 25.00
_diffrn_reflns_theta_min 3.01
_diffrn_standards_decay_% none
_diffrn_standards_interval_count 0
_diffrn_standards_interval_time 0
_diffrn_standards_number 0
_exptl_absorpt_coefficient_mu 2.169
_exptl_absorpt_correction_T_max 0.8287
_exptl_absorpt_correction_T_min 0.7808
_exptl_absorpt_correction_type multi-scan
_exptl_absorpt_process_details 'ABSCOR by T.Higashi    8 March, 1995'
_exptl_crystal_colour Purple
_exptl_crystal_density_diffrn 1.851
_exptl_crystal_density_method 'not measured'
_exptl_crystal_description BLOCK
_exptl_crystal_F_000 5804
_exptl_crystal_size_max 0.12
_exptl_crystal_size_mid 0.11
_exptl_crystal_size_min 0.09
_refine_diff_density_max 1.526
_refine_diff_density_min -0.981
_refine_diff_density_rms 0.190
_refine_ls_extinction_method none
_refine_ls_goodness_of_fit_ref 1.053
_refine_ls_hydrogen_treatment constr
_refine_ls_matrix_type full
_refine_ls_number_parameters 621
_refine_ls_number_reflns 9603
_refine_ls_number_restraints 120
_refine_ls_restrained_S_all 1.052
_refine_ls_R_factor_all 0.1477
_refine_ls_R_factor_gt 0.0824
_refine_ls_shift/su_max 0.001
_refine_ls_shift/su_mean 0.000
_refine_ls_structure_factor_coef Fsqd
_refine_ls_weighting_details 'calc w=1/[\s^2^(Fo^2^)+(0.0894P)^2^+146.0100P] where P=(Fo^2^+2Fc^2^)/3'
_refine_ls_weighting_scheme calc
_refine_ls_wR_factor_gt 0.1897
_refine_ls_wR_factor_ref 0.2180
_reflns_number_gt 5494
_reflns_number_total 9603
_reflns_threshold_expression >2sigma(I)
_cod_data_source_file cg401227g_si_005.cif
_cod_data_source_block 1
_cod_depositor_comments
;
The following automatic conversions were performed:

'_symmetry_cell_setting' value 'MONOCLINIC' changed to 'monoclinic'
according to
/usr/data/users/saulius/automatic-downloads/current/ACS/lib/dictionaries/cif_core.dic
dictionary named 'cif_core.dic' version 2.4.2 from
2011-04-26.

'_exptl_absorpt_correction_type' value 'MULTI-SCAN'
changed to 'multi-scan' according to
/usr/data/users/saulius/automatic-downloads/current/ACS/lib/dictionaries/cif_core.dic
dictionary named 'cif_core.dic' version 2.4.2 from 2011-04-26.

Automatic conversion script
Id: cif_fix_values 2281 2013-09-26 08:29:07Z andrius 
;
_cod_original_cell_volume 10693(4)
_cod_original_sg_symbol_H-M C2/m
_cod_database_code 4510028

loop_
_symmetry_equiv_pos_as_xyz
'x, y, z'
'-x, y, -z'
'x+1/2, y+1/2, z'
'-x+1/2, y+1/2, -z'
'-x, -y, -z'
'x, -y, z'
'-x+1/2, -y+1/2, -z'
'x+1/2, -y+1/2, z'

loop_
_atom_site_label
_atom_site_type_symbol
_atom_site_fract_x
_atom_site_fract_y
_atom_site_fract_z
_atom_site_U_iso_or_equiv
_atom_site_adp_type
_atom_site_occupancy
_atom_site_symmetry_multiplicity
_atom_site_calc_flag
_atom_site_refinement_flags
Nb1 Nb 0.20364(4) 0.43782(4) 0.85804(9) 0.0275(3) Uani 1 1 d .
Nb2 Nb 0.32758(4) 0.43807(5) 0.95671(10) 0.0333(3) Uani 1 1 d .
Nb3 Nb 0.15653(4) 0.43150(5) 1.22366(9) 0.0294(3) Uani 1 1 d .
Nb4 Nb 0.12154(5) 0.5000 0.98394(13) 0.0310(4) Uani 1 2 d S
Nb5 Nb 0.23783(5) 0.36840(4) 1.09717(10) 0.0359(3) Uani 1 1 d .
Nb6 Nb 0.26897(4) 0.43126(5) 1.31312(9) 0.0321(3) Uani 1 1 d .
Nb7 Nb 0.35977(6) 0.5000 1.17415(15) 0.0389(5) Uani 1 2 d S
Cu1 Cu 0.22495(7) 0.23872(7) 1.18133(15) 0.0499(5) Uani 1 1 d .
Cu2 Cu 0.01518(8) 0.5000 0.8120(2) 0.0465(7) Uani 1 2 d S
V1 V 0.14354(14) 0.39365(16) 1.0120(3) 0.0267(10) Uani 0.50 1 d P
V2 V 0.33577(16) 0.39262(19) 1.1638(4) 0.0373(12) Uani 0.50 1 d P
Si1 Si 0.23946(17) 0.5000 1.0886(4) 0.0267(11) Uani 1 2 d S
K1 K 0.18437(19) 0.5000 1.4617(4) 0.0595(14) Uani 1 2 d S
K2 K 0.2916(2) 0.5000 0.7096(4) 0.0649(16) Uani 1 2 d S
Na1 Na 0.0000 0.0641(5) 1.0000 0.077(4) Uani 0.84 2 d SPU
Na2 Na 0.0385(6) 0.2818(6) 0.9393(16) 0.076(5) Uani 0.42 1 d P
Na3 Na 0.1303(6) 0.3733(7) 0.6148(13) 0.075(5) Uani 0.43 1 d P
Na4 Na 0.0710(6) 0.3229(7) 1.3398(17) 0.077(6) Uani 0.38 1 d P
Na5 Na 0.2098(7) 0.1486(8) 1.2738(15) 0.065(5) Uani 0.35 1 d PU
O1 O 0.1278(3) 0.4501(3) 1.0894(6) 0.028(2) Uani 1 1 d .
O2 O 0.2061(3) 0.3900(3) 0.9714(6) 0.0238(19) Uani 1 1 d .
O3 O 0.1538(4) 0.5000 1.2607(9) 0.034(3) Uani 1 2 d S
O4 O 0.2937(4) 0.5000 1.0580(9) 0.029(3) Uani 1 2 d S
O5 O 0.2052(4) 0.5000 0.9874(8) 0.026(3) Uani 1 2 d S
O6 O 0.0609(4) 0.5000 0.9605(10) 0.039(3) Uani 1 2 d S
O7 O 0.2709(3) 0.4410(3) 0.8731(7) 0.031(2) Uani 1 1 d .
O8 O 0.2296(3) 0.4505(3) 1.1534(6) 0.0262(19) Uani 1 1 d .
O9 O 0.2967(3) 0.3900(3) 1.0441(7) 0.032(2) Uani 1 1 d .
O10 O 0.2408(3) 0.3049(3) 1.0748(7) 0.035(2) Uani 1 1 d .
O11 O 0.3497(4) 0.5000 0.9049(10) 0.034(3) Uani 1 2 d S
O12 O 0.2000(4) 0.5000 0.7854(9) 0.032(3) Uani 1 2 d S
O13 O 0.3271(3) 0.4498(3) 1.2482(7) 0.034(2) Uani 1 1 d .
O14 O 0.1755(3) 0.3706(3) 1.1526(7) 0.037(2) Uani 1 1 d .
O15 O 0.1967(3) 0.3959(4) 0.7583(7) 0.037(2) Uani 1 1 d .
O16 O 0.2035(3) 0.4172(3) 1.3313(6) 0.033(2) Uani 1 1 d .
O17 O 0.1069(3) 0.4096(4) 1.2766(7) 0.042(2) Uani 1 1 d .
O18 O 0.3604(3) 0.3959(4) 0.8895(8) 0.049(3) Uani 1 1 d .
O19 O 0.1374(3) 0.4466(3) 0.8928(7) 0.036(2) Uani 1 1 d .
O20 O 0.3709(3) 0.4473(4) 1.0799(8) 0.047(3) Uani 1 1 d .
O21 O 0.2940(3) 0.4070(4) 1.4264(7) 0.043(2) Uani 1 1 d .
O22 O 0.2728(3) 0.3705(3) 1.2280(7) 0.039(2) Uani 1 1 d .
O23 O 0.4150(4) 0.5000 1.2431(12) 0.051(4) Uani 1 2 d S
O24 O 0.2619(4) 0.5000 1.3456(9) 0.029(3) Uani 1 2 d S
O25 O 0.1061(4) 0.3524(4) 0.9810(9) 0.060(3) Uani 1 1 d .
O26 O 0.3692(4) 0.3573(5) 1.1915(11) 0.081(4) Uani 1 1 d .
O1W O 0.2375(4) 0.4377(5) 1.5864(10) 0.076(4) Uani 1 1 d U
O2W O 0.1321(7) 0.5000 1.6316(16) 0.092(6) Uani 1 2 d SU
O3W O 0.3340(12) 0.5000 0.528(3) 0.145(13) Uiso 0.80 2 d SP
O4W O 0.1838(6) 0.3389(7) 1.4500(13) 0.121(6) Uani 1 1 d U
O27W O 0.0718(9) 0.2909(11) 0.609(2) 0.104(9) Uani 0.58 1 d PU
O26W O 0.0910(11) 0.4415(12) 1.459(2) 0.104(10) Uani 0.52 1 d PU
O25W O 0.2792(10) 0.3189(11) 1.527(2) 0.103(9) Uani 0.58 1 d PU
O24W O 0.0000 0.3330(18) 1.5000 0.110(15) Uani 0.52 2 d SPU
O23W O 0.1403(13) 0.2502(15) 1.442(3) 0.129(13) Uani 0.49 1 d PU
O22W O 0.0022(11) 0.2721(12) 1.247(2) 0.102(10) Uani 0.51 1 d PU
O21W O 0.042(2) 0.0000 1.033(5) 0.16(2) Uani 0.50 2 d SPU
O20W O -0.0533(16) 0.5000 0.644(4) 0.114(16) Uani 0.50 2 d SPU
O19W O 0.398(2) 0.443(3) 1.423(6) 0.13(3) Uani 0.25 1 d PU
O18W O 0.415(2) 0.5000 0.763(6) 0.19(3) Uani 0.50 2 d SPU
O17W O 0.0123(17) 0.5714(17) 0.527(4) 0.115(18) Uani 0.35 1 d PU
O16W O 0.4514(16) 0.366(2) 0.896(4) 0.087(15) Uani 0.28 1 d PU
O15W O 0.048(2) 0.124(2) 1.006(5) 0.106(19) Uani 0.27 1 d PU
O14W O 0.145(2) 0.098(3) 1.310(5) 0.12(2) Uani 0.26 1 d PU
O13W O 0.057(3) 0.183(3) 0.887(6) 0.15(3) Uani 0.25 1 d PU
O10W O 0.044(3) 0.192(3) 1.321(6) 0.14(3) Uiso 0.25 1 d P
C1 C 0.0021(6) 0.5997(7) 0.8632(14) 0.067(5) Uani 1 1 d .
H1A H 0.0239 0.6004 0.9208 0.080 Uiso 1 1 calc R
H1B H -0.0185 0.6275 0.8660 0.080 Uiso 1 1 calc R
C2 C 0.3229(6) 0.2342(7) 1.1970(13) 0.063(5) Uani 1 1 d .
H2A H 0.3275 0.2648 1.1626 0.076 Uiso 1 1 calc R
H2B H 0.3513 0.2154 1.1976 0.076 Uiso 1 1 calc R
C3 C 0.1264(7) 0.2474(8) 1.1564(18) 0.085(7) Uani 1 1 d .
H3A H 0.1009 0.2705 1.1507 0.103 Uiso 1 1 calc R
H3B H 0.1158 0.2176 1.1866 0.103 Uiso 1 1 calc R
C4 C 0.1431(6) 0.2365(7) 1.0559(16) 0.071(6) Uani 1 1 d .
H4A H 0.1200 0.2177 1.0170 0.085 Uiso 1 1 calc R
H4B H 0.1488 0.2667 1.0212 0.085 Uiso 1 1 calc R
C5 C 0.3104(7) 0.2440(7) 1.3001(13) 0.075(6) Uani 1 1 d .
H5A H 0.3089 0.2135 1.3365 0.089 Uiso 1 1 calc R
H5B H 0.3334 0.2650 1.3340 0.089 Uiso 1 1 calc R
C6 C 0.0269(6) 0.6011(8) 0.7725(16) 0.079(7) Uani 1 1 d .
H6A H 0.0489 0.6280 0.7763 0.095 Uiso 1 1 calc R
H6B H 0.0050 0.6070 0.7164 0.095 Uiso 1 1 calc R
N1 N 0.2845(4) 0.2065(5) 1.1473(10) 0.049(3) Uani 1 1 d .
H1C H 0.2852 0.1752 1.1680 0.059 Uiso 1 1 calc R
H1D H 0.2868 0.2068 1.0815 0.059 Uiso 1 1 calc R
N2 N 0.1658(5) 0.2686(5) 1.2173(11) 0.064(4) Uani 1 1 d .
H2C H 0.1619 0.2631 1.2817 0.077 Uiso 1 1 calc R
H2D H 0.1667 0.3012 1.2078 0.077 Uiso 1 1 calc R
N3 N -0.0240(4) 0.5543(5) 0.8604(10) 0.049(3) Uani 1 1 d .
H3C H -0.0497 0.5577 0.8199 0.059 Uiso 1 1 calc R
H3D H -0.0326 0.5472 0.9213 0.059 Uiso 1 1 calc R
N4 N 0.1860(4) 0.2083(5) 1.0711(10) 0.052(4) Uani 1 1 d .
H4C H 0.2013 0.2085 1.0155 0.062 Uiso 1 1 calc R
H4D H 0.1795 0.1771 1.0860 0.062 Uiso 1 1 calc R
N5 N 0.2646(6) 0.2684(5) 1.2936(10) 0.067(4) Uani 1 1 d .
H5C H 0.2681 0.3007 1.2832 0.080 Uiso 1 1 calc R
H5D H 0.2508 0.2644 1.3506 0.080 Uiso 1 1 calc R
N6 N 0.0521(4) 0.5540(6) 0.7571(11) 0.064(4) Uani 1 1 d .
H6C H 0.0805 0.5550 0.7882 0.077 Uiso 1 1 calc R
H6D H 0.0551 0.5490 0.6923 0.077 Uiso 1 1 calc R

loop_
_atom_site_aniso_label
_atom_site_aniso_U_11
_atom_site_aniso_U_22
_atom_site_aniso_U_33
_atom_site_aniso_U_23
_atom_site_aniso_U_13
_atom_site_aniso_U_12
Nb1 0.0352(6) 0.0190(7) 0.0282(7) -0.0012(5) 0.0022(5) 0.0022(5)
Nb2 0.0300(6) 0.0263(7) 0.0442(8) -0.0026(6) 0.0080(5) 0.0011(5)
Nb3 0.0321(6) 0.0235(7) 0.0328(7) 0.0038(5) 0.0047(5) 0.0013(5)
Nb4 0.0237(8) 0.0399(11) 0.0290(10) 0.000 0.0000(7) 0.000
Nb5 0.0558(8) 0.0186(6) 0.0342(8) 0.0020(6) 0.0104(6) 0.0016(6)
Nb6 0.0384(7) 0.0272(7) 0.0298(7) 0.0024(6) -0.0035(5) 0.0005(5)
Nb7 0.0265(9) 0.0463(12) 0.0434(12) 0.000 -0.0010(8) 0.000
Cu1 0.0784(14) 0.0278(10) 0.0445(12) -0.0012(9) 0.0115(10) 0.0056(10)
Cu2 0.0313(13) 0.065(2) 0.0430(16) 0.000 0.0032(11) 0.000
V1 0.029(2) 0.022(2) 0.029(3) 0.0034(19) 0.0001(18) -0.0038(18)
V2 0.037(3) 0.031(3) 0.044(3) -0.003(2) 0.002(2) -0.004(2)
Si1 0.027(2) 0.023(3) 0.030(3) 0.000 -0.003(2) 0.000
K1 0.073(4) 0.062(4) 0.044(3) 0.000 0.004(3) 0.000
K2 0.081(4) 0.072(4) 0.043(3) 0.000 0.013(3) 0.000
Na1 0.036(5) 0.069(7) 0.126(8) 0.000 0.009(5) 0.000
Na2 0.061(10) 0.044(10) 0.120(16) -0.001(10) -0.015(10) -0.014(8)
Na3 0.071(11) 0.089(14) 0.062(11) -0.007(10) -0.008(9) -0.006(10)
Na4 0.068(12) 0.049(12) 0.117(18) 0.045(12) 0.021(11) -0.005(9)
Na5 0.078(9) 0.058(9) 0.060(9) 0.010(7) 0.017(7) 0.019(7)
O1 0.033(5) 0.026(5) 0.023(5) -0.002(4) -0.002(4) -0.004(4)
O2 0.029(4) 0.017(4) 0.026(5) -0.001(4) 0.007(3) -0.005(4)
O3 0.040(7) 0.028(8) 0.033(8) 0.000 0.002(6) 0.000
O4 0.026(6) 0.018(7) 0.042(8) 0.000 0.005(5) 0.000
O5 0.035(7) 0.024(7) 0.019(7) 0.000 -0.001(5) 0.000
O6 0.028(7) 0.041(9) 0.046(9) 0.000 -0.012(6) 0.000
O7 0.034(5) 0.025(5) 0.035(5) 0.002(4) 0.010(4) 0.002(4)
O8 0.029(4) 0.016(5) 0.033(5) 0.002(4) 0.000(4) -0.001(4)
O9 0.036(5) 0.026(5) 0.034(5) 0.002(4) 0.000(4) -0.004(4)
O10 0.040(5) 0.023(5) 0.041(6) 0.003(4) 0.006(4) -0.003(4)
O11 0.029(7) 0.031(8) 0.043(8) 0.000 0.011(6) 0.000
O12 0.040(7) 0.022(7) 0.034(8) 0.000 -0.001(6) 0.000
O13 0.036(5) 0.029(5) 0.038(6) -0.006(4) 0.004(4) -0.004(4)
O14 0.040(5) 0.021(5) 0.051(6) -0.006(5) 0.009(4) -0.003(4)
O15 0.055(6) 0.033(6) 0.024(5) -0.002(4) 0.006(4) 0.006(5)
O16 0.043(5) 0.030(5) 0.027(5) 0.001(4) 0.008(4) -0.008(4)
O17 0.043(6) 0.046(7) 0.038(6) 0.010(5) 0.013(4) 0.002(5)
O18 0.047(6) 0.044(7) 0.058(7) 0.003(6) 0.015(5) 0.004(5)
O19 0.030(5) 0.033(5) 0.046(6) -0.011(5) 0.003(4) -0.004(4)
O20 0.037(5) 0.052(7) 0.052(7) -0.009(6) -0.005(5) 0.011(5)
O21 0.048(6) 0.046(7) 0.035(6) 0.005(5) 0.000(4) 0.001(5)
O22 0.048(6) 0.024(5) 0.042(6) 0.000(4) -0.009(5) 0.006(4)
O23 0.030(7) 0.059(11) 0.062(11) 0.000 -0.007(7) 0.000
O24 0.040(7) 0.022(7) 0.024(7) 0.000 -0.007(5) 0.000
O25 0.067(7) 0.033(7) 0.078(9) 0.002(6) -0.013(6) -0.020(5)
O26 0.070(8) 0.080(11) 0.091(11) 0.012(8) -0.017(7) -0.006(7)
O1W 0.091(7) 0.071(7) 0.068(7) -0.006(6) 0.015(6) 0.005(6)
O2W 0.077(9) 0.111(10) 0.088(10) 0.000 -0.001(8) 0.000
O4W 0.145(9) 0.103(9) 0.115(9) 0.028(8) 0.013(8) -0.017(8)
O27W 0.099(11) 0.104(12) 0.108(12) -0.003(9) 0.003(9) -0.011(9)
O26W 0.113(12) 0.101(13) 0.101(13) -0.007(9) 0.022(9) -0.011(9)
O25W 0.116(12) 0.098(12) 0.097(12) -0.002(9) 0.014(9) 0.011(9)
O24W 0.109(16) 0.112(17) 0.108(17) 0.000 0.000(10) 0.000
O23W 0.136(15) 0.130(16) 0.119(15) -0.001(10) 0.004(9) 0.006(10)
O22W 0.107(12) 0.096(13) 0.103(13) 0.007(9) 0.003(9) 0.008(9)
O21W 0.16(2) 0.16(2) 0.16(2) 0.000 0.011(10) 0.000
O20W 0.108(18) 0.125(18) 0.111(18) 0.000 0.015(10) 0.000
O19W 0.13(3) 0.13(3) 0.12(3) 0.004(10) 0.004(10) 0.003(10)
O18W 0.19(3) 0.19(3) 0.19(3) 0.000 0.019(10) 0.000
O17W 0.112(19) 0.121(19) 0.11(2) -0.001(10) 0.009(10) 0.004(10)
O16W 0.078(17) 0.090(18) 0.094(18) -0.006(10) 0.010(10) 0.002(10)
O15W 0.10(2) 0.11(2) 0.11(2) 0.004(10) 0.001(10) 0.003(10)
O14W 0.12(2) 0.12(3) 0.12(2) -0.001(10) 0.011(10) 0.002(10)
O13W 0.15(3) 0.15(3) 0.15(3) -0.001(10) 0.007(10) 0.002(10)
C1 0.063(11) 0.062(13) 0.078(14) 0.023(11) 0.019(10) 0.016(10)
C2 0.082(13) 0.059(13) 0.048(11) -0.012(9) -0.008(9) 0.019(10)
C3 0.071(13) 0.051(13) 0.14(2) -0.006(13) 0.029(13) -0.019(11)
C4 0.064(11) 0.056(13) 0.095(17) -0.020(11) 0.023(11) -0.002(10)
C5 0.126(17) 0.054(13) 0.040(11) -0.005(9) -0.017(11) 0.021(12)
C6 0.061(12) 0.076(15) 0.099(17) 0.053(13) 0.003(11) 0.012(10)
N1 0.074(9) 0.026(7) 0.047(8) 0.002(6) 0.004(7) 0.014(6)
N2 0.095(11) 0.040(9) 0.063(10) 0.006(7) 0.043(9) 0.011(8)
N3 0.043(7) 0.052(9) 0.051(9) 0.011(7) 0.004(6) 0.010(6)
N4 0.063(9) 0.029(8) 0.063(9) -0.017(7) 0.006(7) -0.010(6)
N5 0.125(13) 0.033(8) 0.043(9) 0.007(7) 0.002(8) 0.015(8)
N6 0.044(8) 0.094(13) 0.053(9) 0.016(9) 0.003(7) 0.000(8)

loop_
_atom_type_symbol
_atom_type_description
_atom_type_scat_dispersion_real
_atom_type_scat_dispersion_imag
_atom_type_scat_source
C C 0.0033 0.0016 'International Tables Vol C Tables 4.2.6.8 and 6.1.1.4'
H H 0.0000 0.0000 'International Tables Vol C Tables 4.2.6.8 and 6.1.1.4'
N N 0.0061 0.0033 'International Tables Vol C Tables 4.2.6.8 and 6.1.1.4'
O O 0.0106 0.0060 'International Tables Vol C Tables 4.2.6.8 and 6.1.1.4'
Nb Nb -2.0727 0.6215 'International Tables Vol C Tables 4.2.6.8 and 6.1.1.4'
Cu Cu 0.3201 1.2651 'International Tables Vol C Tables 4.2.6.8 and 6.1.1.4'
Si Si 0.0817 0.0704 'International Tables Vol C Tables 4.2.6.8 and 6.1.1.4'
K K 0.2009 0.2494 'International Tables Vol C Tables 4.2.6.8 and 6.1.1.4'
V V 0.3005 0.5294 'International Tables Vol C Tables 4.2.6.8 and 6.1.1.4'
Na Na 0.0362 0.0249 'International Tables Vol C Tables 4.2.6.8 and 6.1.1.4'

loop_
_geom_angle_atom_site_label_1
_geom_angle_atom_site_label_2
_geom_angle_atom_site_label_3
_geom_angle
_geom_angle_site_symmetry_1
_geom_angle_site_symmetry_3
O15 Nb1 O7 99.8(4) . .
O15 Nb1 O12 100.1(4) . .
O7 Nb1 O12 91.9(4) . .
O15 Nb1 O2 99.2(4) . .
O7 Nb1 O2 88.1(3) . .
O12 Nb1 O2 160.4(4) . .
O15 Nb1 O19 101.2(4) . .
O7 Nb1 O19 158.3(4) . .
O12 Nb1 O19 89.7(5) . .
O2 Nb1 O19 83.3(4) . .
O15 Nb1 O5 173.5(4) . .
O7 Nb1 O5 85.6(4) . .
O12 Nb1 O5 76.0(4) . .
O2 Nb1 O5 84.5(3) . .
O19 Nb1 O5 73.8(4) . .
O15 Nb1 V1 103.1(3) . .
O7 Nb1 V1 123.9(3) . .
O12 Nb1 V1 132.2(4) . .
O2 Nb1 V1 38.3(2) . .
O19 Nb1 V1 45.1(3) . .
O5 Nb1 V1 76.5(2) . .
O15 Nb1 K2 85.9(3) . .
O7 Nb1 K2 47.6(3) . .
O12 Nb1 K2 49.8(4) . .
O2 Nb1 K2 135.4(2) . .
O19 Nb1 K2 139.5(3) . .
O5 Nb1 K2 95.2(2) . .
V1 Nb1 K2 169.32(13) . .
O18 Nb2 O7 100.8(4) . .
O18 Nb2 O11 100.1(5) . .
O7 Nb2 O11 92.2(5) . .
O18 Nb2 O9 98.8(4) . .
O7 Nb2 O9 88.8(4) . .
O11 Nb2 O9 160.5(4) . .
O18 Nb2 O20 100.4(4) . .
O7 Nb2 O20 158.2(4) . .
O11 Nb2 O20 89.4(5) . .
O9 Nb2 O20 82.6(4) . .
O18 Nb2 O4 171.7(4) . .
O7 Nb2 O4 86.8(4) . .
O11 Nb2 O4 75.9(4) . .
O9 Nb2 O4 84.7(3) . .
O20 Nb2 O4 72.5(4) . .
O18 Nb2 V2 101.4(4) . .
O7 Nb2 V2 124.4(3) . .
O11 Nb2 V2 132.2(4) . .
O9 Nb2 V2 37.6(3) . .
O20 Nb2 V2 45.0(3) . .
O4 Nb2 V2 76.8(3) . .
O18 Nb2 K2 87.7(4) . .
O7 Nb2 K2 45.5(3) . .
O11 Nb2 K2 51.7(4) . .
O9 Nb2 K2 134.1(3) . .
O20 Nb2 K2 141.1(3) . .
O4 Nb2 K2 95.3(3) . .
V2 Nb2 K2 168.25(13) . .
O17 Nb3 O3 100.0(5) . .
O17 Nb3 O16 100.0(4) . .
O3 Nb3 O16 92.1(5) . .
O17 Nb3 O1 99.0(4) . .
O3 Nb3 O1 88.3(4) . .
O16 Nb3 O1 160.7(3) . .
O17 Nb3 O14 99.9(4) . .
O3 Nb3 O14 159.5(5) . .
O16 Nb3 O14 89.7(4) . .
O1 Nb3 O14 83.4(4) . .
O17 Nb3 O8 172.1(4) . .
O3 Nb3 O8 87.1(4) . .
O16 Nb3 O8 76.0(3) . .
O1 Nb3 O8 84.8(3) . .
O14 Nb3 O8 73.5(3) . .
O17 Nb3 V1 102.6(3) . .
O3 Nb3 V1 124.5(4) . .
O16 Nb3 V1 131.8(3) . .
O1 Nb3 V1 38.5(3) . .
O14 Nb3 V1 44.9(3) . .
O8 Nb3 V1 76.0(2) . .
O17 Nb3 K1 87.2(4) . .
O3 Nb3 K1 46.4(4) . .
O16 Nb3 K1 50.6(3) . .
O1 Nb3 K1 134.5(3) . .
O14 Nb3 K1 140.3(3) . .
O8 Nb3 K1 95.1(2) . .
V1 Nb3 K1 168.36(11) . .
O6 Nb4 O1 99.9(4) . 6_565
O6 Nb4 O1 99.9(4) . .
O1 Nb4 O1 87.2(5) 6_565 .
O6 Nb4 O19 99.0(4) . 6_565
O1 Nb4 O19 86.1(4) 6_565 6_565
O1 Nb4 O19 160.7(4) . 6_565
O6 Nb4 O19 99.0(4) . .
O1 Nb4 O19 160.7(3) 6_565 .
O1 Nb4 O19 86.1(4) . .
O19 Nb4 O19 94.5(6) 6_565 .
O6 Nb4 O5 170.8(5) . .
O1 Nb4 O5 86.7(3) 6_565 .
O1 Nb4 O5 86.7(3) . .
O19 Nb4 O5 74.9(3) 6_565 .
O19 Nb4 O5 74.9(3) . .
O6 Nb4 V1 102.93(9) . 6_565
O1 Nb4 V1 39.7(3) 6_565 6_565
O1 Nb4 V1 124.7(3) . 6_565
O19 Nb4 V1 46.4(3) 6_565 6_565
O19 Nb4 V1 137.4(3) . 6_565
O5 Nb4 V1 78.07(9) . 6_565
O6 Nb4 V1 102.93(9) . .
O1 Nb4 V1 124.7(3) 6_565 .
O1 Nb4 V1 39.7(3) . .
O19 Nb4 V1 137.4(3) 6_565 .
O19 Nb4 V1 46.4(3) . .
O5 Nb4 V1 78.07(9) . .
V1 Nb4 V1 152.17(17) 6_565 .
O10 Nb5 O2 99.8(4) . .
O10 Nb5 O9 100.2(4) . .
O2 Nb5 O9 87.6(3) . .
O10 Nb5 O22 98.9(4) . .
O2 Nb5 O22 161.0(4) . .
O9 Nb5 O22 85.3(4) . .
O10 Nb5 O14 98.6(4) . .
O2 Nb5 O14 86.4(4) . .
O9 Nb5 O14 161.0(4) . .
O22 Nb5 O14 94.7(4) . .
O10 Nb5 O8 170.5(4) . .
O2 Nb5 O8 86.9(3) . .
O9 Nb5 O8 86.8(3) . .
O22 Nb5 O8 75.1(3) . .
O14 Nb5 O8 74.9(3) . .
O10 Nb5 V1 102.4(3) . .
O2 Nb5 V1 39.9(2) . .
O9 Nb5 V1 125.3(3) . .
O22 Nb5 V1 137.8(3) . .
O14 Nb5 V1 46.5(3) . .
O8 Nb5 V1 78.3(2) . .
O10 Nb5 V2 102.3(3) . .
O2 Nb5 V2 124.9(2) . .
O9 Nb5 V2 39.1(3) . .
O22 Nb5 V2 46.1(3) . .
O14 Nb5 V2 137.7(3) . .
O8 Nb5 V2 79.0(2) . .
V1 Nb5 V2 153.26(13) . .
O21 Nb6 O24 101.9(5) . .
O21 Nb6 O16 99.1(4) . .
O24 Nb6 O16 92.5(4) . .
O21 Nb6 O13 99.7(4) . .
O24 Nb6 O13 87.7(4) . .
O16 Nb6 O13 160.8(4) . .
O21 Nb6 O22 98.8(4) . .
O24 Nb6 O22 158.5(4) . .
O16 Nb6 O22 90.1(4) . .
O13 Nb6 O22 83.0(4) . .
O21 Nb6 O8 170.3(4) . .
O24 Nb6 O8 86.8(4) . .
O16 Nb6 O8 75.9(3) . .
O13 Nb6 O8 84.9(3) . .
O22 Nb6 O8 73.1(3) . .
O21 Nb6 V2 101.8(3) . .
O24 Nb6 V2 124.1(4) . .
O16 Nb6 V2 132.0(3) . .
O13 Nb6 V2 38.7(3) . .
O22 Nb6 V2 44.3(3) . .
O8 Nb6 V2 76.4(2) . .
O21 Nb6 K1 87.9(3) . .
O24 Nb6 K1 46.9(4) . .
O16 Nb6 K1 50.5(3) . .
O13 Nb6 K1 134.4(3) . .
O22 Nb6 K1 140.6(3) . .
O8 Nb6 K1 95.0(2) . .
V2 Nb6 K1 168.63(12) . .
O23 Nb7 O20 99.2(4) . 6_565
O23 Nb7 O20 99.2(4) . .
O20 Nb7 O20 94.1(7) 6_565 .
O23 Nb7 O13 100.1(4) . .
O20 Nb7 O13 160.5(4) 6_565 .
O20 Nb7 O13 85.9(4) . .
O23 Nb7 O13 100.1(4) . 6_565
O20 Nb7 O13 85.9(4) 6_565 6_565
O20 Nb7 O13 160.5(4) . 6_565
O13 Nb7 O13 87.7(5) . 6_565
O23 Nb7 O4 170.2(6) . .
O20 Nb7 O4 74.4(3) 6_565 .
O20 Nb7 O4 74.4(3) . .
O13 Nb7 O4 86.9(3) . .
O13 Nb7 O4 86.9(3) 6_565 .
O23 Nb7 V2 102.62(11) . .
O20 Nb7 V2 136.8(3) 6_565 .
O20 Nb7 V2 46.0(3) . .
O13 Nb7 V2 39.9(3) . .
O13 Nb7 V2 125.5(3) 6_565 .
O4 Nb7 V2 78.35(11) . .
O23 Nb7 V2 102.62(11) . 6_565
O20 Nb7 V2 46.0(3) 6_565 6_565
O20 Nb7 V2 136.8(3) . 6_565
O13 Nb7 V2 125.5(3) . 6_565
O13 Nb7 V2 39.9(3) 6_565 6_565
O4 Nb7 V2 78.35(11) . 6_565
V2 Nb7 V2 153.16(19) . 6_565
N2 Cu1 N4 84.3(6) . .
N2 Cu1 N1 178.2(6) . .
N4 Cu1 N1 95.5(5) . .
N2 Cu1 N5 96.0(7) . .
N4 Cu1 N5 179.1(6) . .
N1 Cu1 N5 84.1(6) . .
N2 Cu1 O10 92.4(5) . .
N4 Cu1 O10 89.0(5) . .
N1 Cu1 O10 89.4(4) . .
N5 Cu1 O10 91.8(5) . .
N2 Cu1 Na5 95.0(6) . .
N4 Cu1 Na5 82.7(6) . .
N1 Cu1 Na5 83.2(5) . .
N5 Cu1 Na5 96.4(6) . .
O10 Cu1 Na5 168.3(5) . .
N6 Cu2 N6 95.3(9) 6_565 .
N6 Cu2 N3 177.0(6) 6_565 .
N6 Cu2 N3 84.5(6) . .
N6 Cu2 N3 84.5(6) 6_565 6_565
N6 Cu2 N3 177.0(6) . 6_565
N3 Cu2 N3 95.5(8) . 6_565
N6 Cu2 O6 92.1(5) 6_565 .
N6 Cu2 O6 92.1(5) . .
N3 Cu2 O6 91.0(4) . .
N3 Cu2 O6 91.0(4) 6_565 .
O25 V1 O2 121.4(6) . .
O25 V1 O1 121.5(6) . .
O2 V1 O1 117.1(4) . .
O25 V1 O14 105.6(5) . .
O2 V1 O14 83.3(4) . .
O1 V1 O14 81.6(4) . .
O25 V1 O19 104.7(5) . .
O2 V1 O19 81.6(4) . .
O1 V1 O19 82.2(4) . .
O14 V1 O19 149.7(4) . .
O25 V1 Nb5 121.8(5) . .
O2 V1 Nb5 40.9(3) . .
O1 V1 Nb5 102.5(3) . .
O14 V1 Nb5 42.4(2) . .
O19 V1 Nb5 118.1(3) . .
O25 V1 Nb4 121.0(5) . .
O2 V1 Nb4 102.1(3) . .
O1 V1 Nb4 40.6(3) . .
O14 V1 Nb4 118.1(3) . .
O19 V1 Nb4 41.6(3) . .
Nb5 V1 Nb4 117.17(14) . .
O25 V1 Nb3 121.6(5) . .
O2 V1 Nb3 103.2(3) . .
O1 V1 Nb3 40.4(3) . .
O14 V1 Nb3 41.2(3) . .
O19 V1 Nb3 118.4(3) . .
Nb5 V1 Nb3 70.17(10) . .
Nb4 V1 Nb3 78.62(12) . .
O25 V1 Nb1 120.3(5) . .
O2 V1 Nb1 40.3(3) . .
O1 V1 Nb1 102.9(3) . .
O14 V1 Nb1 119.4(3) . .
O19 V1 Nb1 41.3(2) . .
Nb5 V1 Nb1 78.88(11) . .
Nb4 V1 Nb1 69.89(10) . .
Nb3 V1 Nb1 118.04(14) . .
O26 V2 O9 124.0(7) . .
O26 V2 O13 120.3(7) . .
O9 V2 O13 115.6(5) . .
O26 V2 O22 106.7(7) . .
O9 V2 O22 82.2(4) . .
O13 V2 O22 80.9(4) . .
O26 V2 O20 105.8(7) . .
O9 V2 O20 81.5(4) . .
O13 V2 O20 80.9(4) . .
O22 V2 O20 147.4(4) . .
O26 V2 Nb5 123.6(6) . .
O9 V2 Nb5 40.7(3) . .
O13 V2 Nb5 101.3(3) . .
O22 V2 Nb5 41.5(3) . .
O20 V2 Nb5 117.5(3) . .
O26 V2 Nb7 120.3(6) . .
O9 V2 Nb7 101.3(3) . .
O13 V2 Nb7 40.3(3) . .
O22 V2 Nb7 116.9(3) . .
O20 V2 Nb7 40.6(3) . .
Nb5 V2 Nb7 116.10(17) . .
O26 V2 Nb2 122.2(7) . .
O9 V2 Nb2 40.0(3) . .
O13 V2 Nb2 102.0(3) . .
O22 V2 Nb2 117.9(3) . .
O20 V2 Nb2 41.5(3) . .
Nb5 V2 Nb2 78.42(13) . .
Nb7 V2 Nb2 69.65(12) . .
O26 V2 Nb6 120.9(7) . .
O9 V2 Nb6 102.1(3) . .
O13 V2 Nb6 39.9(3) . .
O22 V2 Nb6 41.1(3) . .
O20 V2 Nb6 116.5(3) . .
Nb5 V2 Nb6 69.53(11) . .
Nb7 V2 Nb6 77.84(13) . .
Nb2 V2 Nb6 116.82(16) . .
O5 Si1 O8 109.3(4) . 6_565
O5 Si1 O8 109.3(4) . .
O8 Si1 O8 110.2(7) 6_565 .
O5 Si1 O4 108.8(7) . .
O8 Si1 O4 109.7(4) 6_565 .
O8 Si1 O4 109.7(4) . .
O1W K1 O1W 75.2(6) 6_565 .
O1W K1 O3 135.6(3) 6_565 .
O1W K1 O3 135.6(3) . .
O1W K1 O24 84.9(4) 6_565 .
O1W K1 O24 84.9(4) . .
O3 K1 O24 70.7(4) . .
O1W K1 O2W 79.0(4) 6_565 .
O1W K1 O2W 79.0(4) . .
O3 K1 O2W 129.6(5) . .
O24 K1 O2W 159.7(5) . .
O1W K1 O16 77.2(3) 6_565 6_565
O1W K1 O16 135.6(4) . 6_565
O3 K1 O16 58.4(2) . 6_565
O24 K1 O16 58.5(2) . 6_565
O2W K1 O16 128.3(2) . 6_565
O1W K1 O16 135.6(4) 6_565 .
O1W K1 O16 77.2(3) . .
O3 K1 O16 58.4(2) . .
O24 K1 O16 58.5(2) . .
O2W K1 O16 128.3(2) . .
O16 K1 O16 100.2(4) 6_565 .
O1W K1 O26W 139.3(7) 6_565 .
O1W K1 O26W 97.9(7) . .
O3 K1 O26W 76.9(6) . .
O24 K1 O26W 135.1(6) . .
O2W K1 O26W 60.3(7) . .
O16 K1 O26W 125.4(7) 6_565 .
O16 K1 O26W 78.3(6) . .
O1W K1 O26W 97.9(7) 6_565 6_565
O1W K1 O26W 139.3(7) . 6_565
O3 K1 O26W 76.9(6) . 6_565
O24 K1 O26W 135.1(6) . 6_565
O2W K1 O26W 60.3(7) . 6_565
O16 K1 O26W 78.3(6) 6_565 6_565
O16 K1 O26W 125.4(7) . 6_565
O26W K1 O26W 61.3(12) . 6_565
O1W K1 Nb3 154.1(3) 6_565 .
O1W K1 Nb3 107.1(3) . .
O3 K1 Nb3 29.98(6) . .
O24 K1 Nb3 69.8(2) . .
O2W K1 Nb3 126.9(3) . .
O16 K1 Nb3 84.5(2) 6_565 .
O16 K1 Nb3 31.04(19) . .
O26W K1 Nb3 66.6(6) . .
O26W K1 Nb3 96.2(6) 6_565 .
O1W K1 Nb3 107.1(3) 6_565 6_565
O1W K1 Nb3 154.1(3) . 6_565
O3 K1 Nb3 29.98(6) . 6_565
O24 K1 Nb3 69.8(2) . 6_565
O2W K1 Nb3 126.9(3) . 6_565
O16 K1 Nb3 31.04(19) 6_565 6_565
O16 K1 Nb3 84.5(2) . 6_565
O26W K1 Nb3 96.2(6) . 6_565
O26W K1 Nb3 66.6(6) 6_565 6_565
Nb3 K1 Nb3 59.44(9) . 6_565
O1W K1 Nb6 70.7(3) 6_565 6_565
O1W K1 Nb6 106.0(3) . 6_565
O3 K1 Nb6 69.8(2) . 6_565
O24 K1 Nb6 30.07(6) . 6_565
O2W K1 Nb6 146.5(2) . 6_565
O16 K1 Nb6 30.99(17) 6_565 6_565
O16 K1 Nb6 84.6(2) . 6_565
O26W K1 Nb6 146.7(6) . 6_565
O26W K1 Nb6 109.2(6) 6_565 6_565
Nb3 K1 Nb6 84.14(11) . 6_565
Nb3 K1 Nb6 53.48(7) 6_565 6_565
O1W K2 O1W 75.1(6) 1_554 6_564
O1W K2 O3W 74.7(6) 1_554 .
O1W K2 O3W 74.7(6) 6_564 .
O1W K2 O7 89.0(3) 1_554 .
O1W K2 O7 132.4(4) 6_564 .
O3W K2 O7 144.0(3) . .
O1W K2 O7 132.4(4) 1_554 6_565
O1W K2 O7 89.0(3) 6_564 6_565
O3W K2 O7 144.0(3) . 6_565
O7 K2 O7 69.1(4) . 6_565
O1W K2 O12 74.0(3) 1_554 .
O1W K2 O12 74.0(3) 6_564 .
O3W K2 O12 140.2(8) . .
O7 K2 O12 58.5(3) . .
O7 K2 O12 58.5(3) 6_565 .
O1W K2 O11 141.0(3) 1_554 .
O1W K2 O11 141.0(3) 6_564 .
O3W K2 O11 120.8(8) . .
O7 K2 O11 56.8(3) . .
O7 K2 O11 56.8(3) 6_565 .
O12 K2 O11 99.0(4) . .
O1W K2 O14W 138.3(13) 1_554 4_557
O1W K2 O14W 75.4(13) 6_564 4_557
O3W K2 O14W 69.6(13) . 4_557
O7 K2 O14W 132.6(13) . 4_557
O7 K2 O14W 75.4(12) 6_565 4_557
O12 K2 O14W 124.0(12) . 4_557
O11 K2 O14W 77.8(13) . 4_557
O1W K2 O14W 75.4(13) 1_554 7_557
O1W K2 O14W 138.3(13) 6_564 7_557
O3W K2 O14W 69.6(13) . 7_557
O7 K2 O14W 75.4(12) . 7_557
O7 K2 O14W 132.6(13) 6_565 7_557
O12 K2 O14W 124.0(12) . 7_557
O11 K2 O14W 77.8(13) . 7_557
O14W K2 O14W 110(2) 4_557 7_557
O1W K2 Nb1 70.9(3) 1_554 .
O1W K2 Nb1 102.9(3) 6_564 .
O3W K2 Nb1 144.8(5) . .
O7 K2 Nb1 30.45(18) . .
O7 K2 Nb1 69.5(2) 6_565 .
O12 K2 Nb1 31.04(13) . .
O11 K2 Nb1 83.6(2) . .
O14W K2 Nb1 144.9(12) 4_557 .
O14W K2 Nb1 94.5(12) 7_557 .
O1W K2 Nb1 102.9(3) 1_554 6_565
O1W K2 Nb1 70.9(3) 6_564 6_565
O3W K2 Nb1 144.8(5) . 6_565
O7 K2 Nb1 69.5(2) . 6_565
O7 K2 Nb1 30.45(18) 6_565 6_565
O12 K2 Nb1 31.04(13) . 6_565
O11 K2 Nb1 83.6(2) . 6_565
O14W K2 Nb1 94.5(12) 4_557 6_565
O14W K2 Nb1 144.9(12) 7_557 6_565
Nb1 K2 Nb1 53.72(9) . 6_565
O1W K2 Nb2 154.3(3) 1_554 6_565
O1W K2 Nb2 111.3(3) 6_564 6_565
O3W K2 Nb2 130.9(6) . 6_565
O7 K2 Nb2 68.0(2) . 6_565
O7 K2 Nb2 29.05(18) 6_565 6_565
O12 K2 Nb2 83.7(3) . 6_565
O11 K2 Nb2 30.34(12) . 6_565
O14W K2 Nb2 65.7(12) 4_557 6_565
O14W K2 Nb2 108.1(12) 7_557 6_565
Nb1 K2 Nb2 83.36(11) . 6_565
Nb1 K2 Nb2 59.07(8) 6_565 6_565
O15W Na1 O15W 80(3) . 2_557
O15W Na1 O21W 169(2) . 5_557
O15W Na1 O21W 105(2) 2_557 5_557
O15W Na1 O21W 105(2) . .
O15W Na1 O21W 169(2) 2_557 .
O21W Na1 O21W 72(3) 5_557 .
O15W Na1 O16W 29.5(19) . 7_557
O15W Na1 O16W 78.0(19) 2_557 7_557
O21W Na1 O16W 161(2) 5_557 7_557
O21W Na1 O16W 101.3(18) . 7_557
O15W Na1 O16W 78.0(19) . 8_455
O15W Na1 O16W 29.5(19) 2_557 8_455
O21W Na1 O16W 101.3(18) 5_557 8_455
O21W Na1 O16W 161(2) . 8_455
O16W Na1 O16W 90(2) 7_557 8_455
O15W Na1 Na1 139.9(17) . 5_557
O15W Na1 Na1 139.9(17) 2_557 5_557
O21W Na1 Na1 36.2(13) 5_557 5_557
O21W Na1 Na1 36.2(13) . 5_557
O16W Na1 Na1 134.9(12) 7_557 5_557
O16W Na1 Na1 134.9(12) 8_455 5_557
O22W Na2 O25 120.6(10) 2_557 .
O22W Na2 O13W 75.7(19) 2_557 .
O25 Na2 O13W 124.7(17) . .
O22W Na2 Na2 103.3(10) 2_557 2_557
O25 Na2 Na2 116.7(8) . 2_557
O13W Na2 Na2 107.9(17) . 2_557
O15 Na3 O27W 126.7(9) . .
O15 Na3 O4W 103.5(7) . 1_554
O27W Na3 O4W 94.0(9) . 1_554
O15 Na3 O26W 125.8(9) . 1_554
O27W Na3 O26W 106.2(10) . 1_554
O4W Na3 O26W 81.7(8) 1_554 1_554
O15 Na3 K1 84.4(5) . 1_554
O27W Na3 K1 148.5(8) . 1_554
O4W Na3 K1 70.7(5) 1_554 1_554
O26W Na3 K1 45.7(6) 1_554 1_554
O22W Na4 O17 125.9(11) . .
O14W Na5 Cu1 138.0(19) . .
O14W Na5 O25W 91.6(19) . 7_558
Cu1 Na5 O25W 98.1(9) . 7_558
O14W Na5 K2 53.1(18) . 7_557
Cu1 Na5 K2 154.3(7) . 7_557
O25W Na5 K2 105.0(8) 7_558 7_557
V1 O1 Nb4 99.7(4) . .
V1 O1 Nb3 101.1(4) . .
Nb4 O1 Nb3 147.2(5) . .
V1 O2 Nb5 99.2(4) . .
V1 O2 Nb1 101.5(4) . .
Nb5 O2 Nb1 147.6(4) . .
Nb3 O3 Nb3 149.2(7) 6_565 .
Nb3 O3 K1 103.6(4) 6_565 .
Nb3 O3 K1 103.6(4) . .
Si1 O4 Nb7 124.4(7) . .
Si1 O4 Nb2 124.7(4) . 6_565
Nb7 O4 Nb2 92.2(3) . 6_565
Si1 O4 Nb2 124.7(4) . .
Nb7 O4 Nb2 92.2(3) . .
Nb2 O4 Nb2 88.3(4) 6_565 .
Si1 O5 Nb4 124.4(6) . .
Si1 O5 Nb1 125.7(4) . .
Nb4 O5 Nb1 90.9(3) . .
Si1 O5 Nb1 125.7(4) . 6_565
Nb4 O5 Nb1 90.9(3) . 6_565
Nb1 O5 Nb1 88.1(4) . 6_565
Nb4 O6 Cu2 130.9(7) . .
Nb2 O7 Nb1 149.7(5) . .
Nb2 O7 K2 105.5(4) . .
Nb1 O7 K2 101.9(4) . .
Si1 O8 Nb5 125.1(5) . .
Si1 O8 Nb3 124.8(4) . .
Nb5 O8 Nb3 92.0(3) . .
Si1 O8 Nb6 124.3(5) . .
Nb5 O8 Nb6 91.8(3) . .
Nb3 O8 Nb6 88.4(3) . .
V2 O9 Nb5 100.1(4) . .
V2 O9 Nb2 102.3(4) . .
Nb5 O9 Nb2 146.3(5) . .
Nb5 O10 Cu1 129.0(5) . .
Nb2 O11 Nb2 119.6(6) 6_565 .
Nb2 O11 K2 97.9(4) 6_565 .
Nb2 O11 K2 97.9(4) . .
Nb1 O12 Nb1 119.8(6) 6_565 .
Nb1 O12 K2 99.1(4) 6_565 .
Nb1 O12 K2 99.1(4) . .
V2 O13 Nb7 99.8(4) . .
V2 O13 Nb6 101.5(4) . .
Nb7 O13 Nb6 147.0(5) . .
Nb5 O14 Nb3 119.0(4) . .
Nb5 O14 V1 91.1(4) . .
Nb3 O14 V1 93.9(4) . .
Nb1 O15 Na3 137.2(6) . .
Nb3 O16 Nb6 119.5(4) . .
Nb3 O16 K1 98.4(4) . .
Nb6 O16 K1 98.5(4) . .
Nb3 O17 Na4 139.4(6) . .
Nb4 O19 Nb1 119.7(4) . .
Nb4 O19 V1 92.0(4) . .
Nb1 O19 V1 93.7(4) . .
Nb7 O20 Nb2 120.3(5) . .
Nb7 O20 V2 93.3(4) . .
Nb2 O20 V2 93.5(4) . .
Nb5 O22 Nb6 119.2(4) . .
Nb5 O22 V2 92.3(4) . .
Nb6 O22 V2 94.6(4) . .
Nb6 O24 Nb6 150.3(7) 6_565 .
Nb6 O24 K1 103.1(4) 6_565 .
Nb6 O24 K1 103.1(4) . .
V1 O25 Na2 176.1(9) . .
K1 O1W K2 104.9(4) . 1_556
Na3 O26W K1 91.3(9) 1_556 .
Na4 O22W Na2 130.3(13) . 2_557
Na1 O21W Na1 108(3) 5_557 .
O15W O16W Na1 51(3) 7_557 7_557
O16W O15W Na1 100(4) 7_557 .
Na5 O14W K2 91(2) . 7_557
N3 C1 C6 106.6(17) . .
N1 C2 C5 107.2(16) . .
N2 C3 C4 107.5(15) . .
N4 C4 C3 107.4(18) . .
N5 C5 C2 107.3(14) . .
C1 C6 N6 111.2(15) . .
C2 N1 Cu1 107.6(10) . .
C3 N2 Cu1 110.3(12) . .
C1 N3 Cu2 109.5(10) . .
C4 N4 Cu1 108.6(10) . .
C5 N5 Cu1 109.0(11) . .
C6 N6 Cu2 107.7(10) . .

loop_
_geom_bond_atom_site_label_1
_geom_bond_atom_site_label_2
_geom_bond_distance
_geom_bond_site_symmetry_2
Nb1 O15 1.774(9) .
Nb1 O7 1.945(8) .
Nb1 O12 1.962(6) .
Nb1 O2 2.015(8) .
Nb1 O19 2.019(9) .
Nb1 O5 2.440(8) .
Nb1 V1 3.055(4) .
Nb1 K2 3.756(5) .
Nb2 O18 1.781(10) .
Nb2 O7 1.932(9) .
Nb2 O11 1.955(6) .
Nb2 O9 2.018(9) .
Nb2 O20 2.036(10) .
Nb2 O4 2.427(9) .
Nb2 V2 3.066(5) .
Nb2 K2 3.835(5) .
Nb3 O17 1.754(9) .
Nb3 O3 1.939(4) .
Nb3 O16 1.965(9) .
Nb3 O1 2.016(8) .
Nb3 O14 2.016(9) .
Nb3 O8 2.432(8) .
Nb3 V1 3.052(5) .
Nb3 K1 3.771(5) .
Nb4 O6 1.764(12) .
Nb4 O1 1.975(9) 6_565
Nb4 O1 1.975(9) .
Nb4 O19 1.986(9) 6_565
Nb4 O19 1.986(9) .
Nb4 O5 2.418(11) .
Nb4 V1 2.991(4) 6_565
Nb4 V1 2.991(4) .
Nb5 O10 1.762(9) .
Nb5 O2 1.972(8) .
Nb5 O9 1.983(8) .
Nb5 O22 1.984(9) .
Nb5 O14 2.003(9) .
Nb5 O8 2.383(8) .
Nb5 V1 2.972(4) .
Nb5 V2 2.991(5) .
Nb6 O21 1.782(10) .
Nb6 O24 1.941(3) .
Nb6 O16 1.965(9) .
Nb6 O13 2.015(9) .
Nb6 O22 2.029(10) .
Nb6 O8 2.436(8) .
Nb6 V2 3.079(5) .
Nb6 K1 3.774(5) .
Nb7 O23 1.797(13) .
Nb7 O20 1.966(10) 6_565
Nb7 O20 1.966(10) .
Nb7 O13 1.977(9) .
Nb7 O13 1.977(9) 6_565
Nb7 O4 2.394(12) .
Nb7 V2 3.013(5) .
Nb7 V2 3.013(5) 6_565
Cu1 N2 1.988(13) .
Cu1 N4 1.993(13) .
Cu1 N1 2.015(12) .
Cu1 N5 2.014(15) .
Cu1 O10 2.377(9) .
Cu1 Na5 2.81(2) .
Cu2 N6 1.993(14) 6_565
Cu2 N6 1.993(14) .
Cu2 N3 2.004(13) .
Cu2 N3 2.004(13) 6_565
Cu2 O6 2.334(13) .
V1 O25 1.598(11) .
V1 O2 1.930(9) .
V1 O1 1.937(10) .
V1 O14 2.158(11) .
V1 O19 2.167(11) .
V2 O26 1.399(14) .
V2 O9 1.917(10) .
V2 O13 1.962(10) .
V2 O22 2.158(11) .
V2 O20 2.172(12) .
Si1 O5 1.639(12) .
Si1 O8 1.649(9) 6_565
Si1 O8 1.649(9) .
Si1 O4 1.651(12) .
K1 O1W 2.787(14) 6_565
K1 O1W 2.787(14) .
K1 O3 2.810(14) .
K1 O24 2.828(14) .
K1 O2W 2.84(2) .
K1 O16 2.945(10) 6_565
K1 O16 2.945(10) .
K1 O26W 3.14(3) .
K1 O26W 3.14(3) 6_565
K1 Nb3 3.771(5) 6_565
K1 Nb6 3.774(5) 6_565
K2 O1W 2.790(14) 1_554
K2 O1W 2.790(14) 6_564
K2 O3W 2.83(4) .
K2 O7 2.836(10) .
K2 O7 2.836(10) 6_565
K2 O12 2.908(13) .
K2 O11 3.041(15) .
K2 O14W 3.25(7) 4_557
K2 O14W 3.25(7) 7_557
K2 Nb1 3.756(5) 6_565
K2 Nb2 3.835(5) 6_565
Na1 O15W 2.14(6) .
Na1 O15W 2.14(6) 2_557
Na1 O21W 2.17(4) 5_557
Na1 O21W 2.17(4) .
Na1 O16W 2.72(6) 7_557
Na1 O16W 2.72(6) 8_455
Na1 Na1 3.50(3) 5_557
Na2 O22W 2.73(4) 2_557
Na2 O25 2.778(19) .
Na2 O13W 2.86(9) .
Na2 Na2 2.86(4) 2_557
Na3 O15 2.712(19) .
Na3 O27W 2.81(3) .
Na3 O4W 2.96(3) 1_554
Na3 O26W 2.99(4) 1_554
Na3 K1 4.38(2) 1_554
Na4 O22W 2.67(4) .
Na4 O17 2.744(19) .
Na5 O14W 2.41(7) .
Na5 O25W 2.85(3) 7_558
Na5 K2 4.06(2) 7_557
O3 Nb3 1.939(4) 6_565
O4 Nb2 2.427(9) 6_565
O5 Nb1 2.440(8) 6_565
O11 Nb2 1.955(6) 6_565
O12 Nb1 1.962(6) 6_565
O24 Nb6 1.941(3) 6_565
O1W K2 2.790(14) 1_556
O4W Na3 2.96(3) 1_556
O26W Na3 2.99(4) 1_556
O25W Na5 2.85(3) 7_558
O22W Na2 2.73(4) 2_557
O21W Na1 2.17(4) 5_557
O17W O17W 0.98(9) 2_556
O16W O15W 1.36(7) 7_557
O16W Na1 2.72(6) 7_557
O15W O16W 1.36(7) 7_557
O14W K2 3.25(7) 7_557
C1 N3 1.45(2) .
C1 C6 1.47(2) .
C2 N1 1.47(2) .
C2 C5 1.49(2) .
C3 N2 1.48(2) .
C3 C4 1.51(3) .
C4 N4 1.46(2) .
C5 N5 1.48(2) .
C6 N6 1.50(2) .
